data_2203492
loop_
_publ_author_name
'Wei, Tai-Bao '
'Zhou, Yan-Qing'
'Zhang, You-Ming'
'Zong, Guo-Qiang'

_publ_section_title
;
 4'-Acetylbenzo-15-crown-5 2-naphthyloxyacetylhydrazone
;
_journal_issue 4
_journal_name_full 'Acta Crystallographica Section E'
_journal_page_first o678
_journal_page_last o680
_journal_paper_doi 10.1107/S1600536804006671
_journal_volume 60
_journal_year 2004
_chemical_formula_iupac 'C28 H32 N2 O7'
_chemical_formula_moiety 'C28 H32 N2 O7'
_chemical_formula_sum 'C28 H32 N2 O7'
_chemical_formula_weight 508.56
_chemical_name_systematic ?
_space_group_IT_number 14
_symmetry_cell_setting monoclinic
_symmetry_space_group_name_Hall '-P 2ybc'
_symmetry_space_group_name_H-M 'P 1 21/c 1'
_atom_sites_solution_hydrogens geom
_atom_sites_solution_primary direct
_atom_sites_solution_secondary difmap
_audit_creation_method SHELXL-97
_cell_angle_alpha 90.00
_cell_angle_beta 97.248(6)
_cell_angle_gamma 90.00
_cell_formula_units_Z 4
_cell_length_a 8.808(3)
_cell_length_b 24.579(7)
_cell_length_c 11.984(4)
_cell_measurement_reflns_used 920
_cell_measurement_temperature 293(2)
_cell_measurement_theta_max 25.41
_cell_measurement_theta_min 2.38
_cell_volume 2573.7(14)
_computing_cell_refinement SMART
_computing_data_collection 'SMART (Bruker, 1998)'
_computing_data_reduction 'SAINT (Bruker, 1998)'
_computing_molecular_graphics 'SHELXTL (Bruker, 1998)'
_computing_publication_material SHELXTL
_computing_structure_refinement 'SHELXL97 (Sheldrick, 1997)'
_computing_structure_solution 'SHELXS97 (Sheldrick, 1990)'
_diffrn_ambient_temperature 293(2)
_diffrn_measured_fraction_theta_full 0.998
_diffrn_measured_fraction_theta_max 0.998
_diffrn_measurement_device_type 'Bruker SMART CCD area-detector'
_diffrn_measurement_method '\f and \w'
_diffrn_radiation_monochromator graphite
_diffrn_radiation_source 'fine-focus sealed tube'
_diffrn_radiation_type MoK\a
_diffrn_radiation_wavelength 0.71073
_diffrn_reflns_av_R_equivalents 0.0507
_diffrn_reflns_av_sigmaI/netI 0.0667
_diffrn_reflns_limit_h_max 9
_diffrn_reflns_limit_h_min -11
_diffrn_reflns_limit_k_max 30
_diffrn_reflns_limit_k_min -30
_diffrn_reflns_limit_l_max 14
_diffrn_reflns_limit_l_min -14
_diffrn_reflns_number 14670
_diffrn_reflns_theta_full 26.40
_diffrn_reflns_theta_max 26.40
_diffrn_reflns_theta_min 1.90
_diffrn_standards_decay_% 0
_diffrn_standards_interval_count 0
_diffrn_standards_interval_time 0
_diffrn_standards_number 0
_exptl_absorpt_coefficient_mu 0.095
_exptl_absorpt_correction_type none
_exptl_crystal_colour colorless
_exptl_crystal_density_diffrn 1.313
_exptl_crystal_density_meas ?
_exptl_crystal_description block
_exptl_crystal_F_000 1080
_exptl_crystal_size_max 0.38
_exptl_crystal_size_mid 0.22
_exptl_crystal_size_min 0.20
_refine_diff_density_max 0.190
_refine_diff_density_min -0.174
_refine_ls_extinction_method none
_refine_ls_goodness_of_fit_ref 1.011
_refine_ls_hydrogen_treatment mixed
_refine_ls_matrix_type full
_refine_ls_number_parameters 368
_refine_ls_number_reflns 5263
_refine_ls_number_restraints 46
_refine_ls_restrained_S_all 1.040
_refine_ls_R_factor_all 0.1457
_refine_ls_R_factor_gt 0.0594
_refine_ls_shift/su_max 0.001
_refine_ls_shift/su_mean 0.000
_refine_ls_structure_factor_coef Fsqd
_refine_ls_weighting_details 'calc w=1/[\s^2^(Fo^2^)+(0.0576P)^2^+0.3872P] where P=(Fo^2^+2Fc^2^)/3'
_refine_ls_weighting_scheme calc
_refine_ls_wR_factor_gt 0.1184
_refine_ls_wR_factor_ref 0.1489
_reflns_number_gt 2575
_reflns_number_total 5263
_reflns_threshold_expression I>2\s(I)
_cod_data_source_file rn6012.cif
_cod_data_source_block I
_cod_depositor_comments
;
The following automatic conversions were performed:
'_symmetry_cell_setting' value 'Monoclinic' changed to 'monoclinic'
according to '/home/saulius/struct/CIF-dictionaries/cif_core.dic'
dictionary named 'cif_core.dic' version 2.4.1 from 2010-06-29.

Automatic conversion script
Id: cif_fix_enum 1527 2010-12-29 10:47:43Z saulius 

The following automatic conversions were performed:

'_symmetry_cell_setting' value 'Monoclinic' changed to 'monoclinic'
according to /home/saulius/struct/CIF-dictionaries/cif_core.dic
dictionary named 'cif_core.dic' version 2.4.1 from 2010-06-29.

Automatic conversion script
Id: cif_fix_values 1715 2011-07-08 13:25:40Z adriana 
;
_cod_original_cell_volume 2573.6(13)
_cod_original_sg_symbol_H-M 'P 21/c'
_cod_database_code 2203492
_cod_database_fobs_code 2203492

loop_
_symmetry_equiv_pos_as_xyz
'x, y, z'
'-x, y+1/2, -z+1/2'
'-x, -y, -z'
'x, -y-1/2, z-1/2'

loop_
_atom_site_label
_atom_site_fract_x
_atom_site_fract_y
_atom_site_fract_z
_atom_site_U_iso_or_equiv
_atom_site_adp_type
_atom_site_calc_flag
_atom_site_refinement_flags
_atom_site_occupancy
_atom_site_disorder_assembly
_atom_site_disorder_group
_atom_site_type_symbol
N1 0.4595(2) 0.87764(9) 0.61312(18) 0.0513(6) Uani d . 1 . . N
N2 0.5024(3) 0.92519(9) 0.56379(19) 0.0569(6) Uani d . 1 . . N
H2 0.4741 0.9563 0.5867 0.068 Uiso calc R 1 . . H
O1 0.2403(2) 0.67657(7) 0.87079(15) 0.0554(5) Uani d . 1 B . O
O2 0.4118(2) 0.68012(7) 0.71573(15) 0.0563(5) Uani d . 1 B . O
O5 0.0090(2) 0.59705(9) 0.84484(18) 0.0699(6) Uani d . 1 . . O
O6 0.6206(3) 0.96288(8) 0.42773(18) 0.0762(6) Uani d . 1 . . O
O7 0.7447(2) 0.84584(8) 0.54020(15) 0.0575(5) Uani d . 1 . . O
C1 0.2699(3) 0.72754(11) 0.8346(2) 0.0440(6) Uani d . 1 . . C
C2 0.2156(3) 0.77513(12) 0.8747(2) 0.0533(7) Uani d . 1 . . C
H2A 0.1543 0.7740 0.9325 0.064 Uiso calc R 1 . . H
C3 0.2511(3) 0.82472(12) 0.8300(2) 0.0535(7) Uani d . 1 . . C
H3 0.2136 0.8565 0.8584 0.064 Uiso calc R 1 . . H
C4 0.3416(3) 0.82782(11) 0.7436(2) 0.0448(6) Uani d . 1 . . C
C5 0.3961(3) 0.77870(11) 0.7031(2) 0.0452(7) Uani d . 1 . . C
H5 0.4562 0.7798 0.6447 0.054 Uiso calc R 1 . . H
C6 0.3628(3) 0.72958(11) 0.7473(2) 0.0429(6) Uani d . 1 . . C
C7 0.4995(3) 0.67722(11) 0.6235(2) 0.0584(8) Uani d D 1 . . C
H7A 0.5969 0.6956 0.6420 0.070 Uiso calc R 1 A 1 H
H7B 0.4447 0.6943 0.5574 0.070 Uiso calc R 1 A 1 H
O3 0.3939(10) 0.5915(3) 0.5503(7) 0.115(4) Uani d PD 0.612(8) B 1 O
O4 0.1672(10) 0.5119(3) 0.7134(8) 0.116(3) Uani d PD 0.612(8) B 1 O
C8 0.5241(4) 0.61800(14) 0.6020(3) 0.0758(10) Uani d PD 0.612(8) B 1 C
H8A 0.6052 0.6144 0.5548 0.091 Uiso calc PR 0.612(8) B 1 H
H8B 0.5578 0.6002 0.6731 0.091 Uiso calc PR 0.612(8) B 1 H
C9 0.3407(15) 0.5466(4) 0.5997(9) 0.109(2) Uani d PD 0.612(8) B 1 C
H9A 0.4237 0.5205 0.6110 0.131 Uiso calc PR 0.612(8) B 1 H
H9B 0.2609 0.5306 0.5465 0.131 Uiso calc PR 0.612(8) B 1 H
C10 0.2793(10) 0.5530(3) 0.7068(6) 0.0836(19) Uani d PD 0.612(8) B 1 C
H10A 0.3608 0.5494 0.7689 0.100 Uiso calc PR 0.612(8) B 1 H
H10B 0.2335 0.5887 0.7110 0.100 Uiso calc PR 0.612(8) B 1 H
C11 0.1223(13) 0.5080(5) 0.8233(11) 0.109(4) Uani d PD 0.612(8) B 1 C
H11A 0.2051 0.5206 0.8783 0.130 Uiso calc PR 0.612(8) B 1 H
H11B 0.1022 0.4702 0.8398 0.130 Uiso calc PR 0.612(8) B 1 H
C12 -0.0157(5) 0.54054(16) 0.8327(3) 0.0959(12) Uani d PD 0.612(8) B 1 C
H12A -0.0884 0.5343 0.7662 0.115 Uiso calc PR 0.612(8) B 1 H
H12B -0.0621 0.5276 0.8970 0.115 Uiso calc PR 0.612(8) B 1 H
O3' 0.3702(10) 0.5974(4) 0.5629(11) 0.077(5) Uani d PD 0.388(8) B 2 O
O4' 0.1625(10) 0.5331(4) 0.6952(9) 0.066(3) Uani d PD 0.388(8) B 2 O
C8' 0.5241(4) 0.61800(14) 0.6020(3) 0.0758(10) Uani d PD 0.388(8) B 2 C
H8'A 0.5919 0.6131 0.5450 0.091 Uiso calc PR 0.388(8) B 2 H
H8'B 0.5674 0.5996 0.6704 0.091 Uiso calc PR 0.388(8) B 2 H
C9' 0.354(2) 0.5413(5) 0.5723(13) 0.109(2) Uani d PD 0.388(8) B 2 C
H9'A 0.4475 0.5237 0.5565 0.131 Uiso calc PR 0.388(8) B 2 H
H9'B 0.2718 0.5291 0.5163 0.131 Uiso calc PR 0.388(8) B 2 H
C10' 0.3198(11) 0.5240(6) 0.6861(10) 0.0836(19) Uani d PD 0.388(8) B 2 C
H10C 0.3438 0.4857 0.6974 0.100 Uiso calc PR 0.388(8) B 2 H
H10D 0.3827 0.5446 0.7435 0.100 Uiso calc PR 0.388(8) B 2 H
C11' 0.115(2) 0.5111(7) 0.7949(17) 0.101(7) Uani d PD 0.388(8) B 2 C
H11C 0.2006 0.5121 0.8544 0.121 Uiso calc PR 0.388(8) B 2 H
H11D 0.0867 0.4733 0.7817 0.121 Uiso calc PR 0.388(8) B 2 H
C12' -0.0157(5) 0.54054(16) 0.8327(3) 0.0959(12) Uani d PD 0.388(8) B 2 C
H12C -0.1058 0.5344 0.7788 0.115 Uiso calc PR 0.388(8) B 2 H
H12D -0.0359 0.5257 0.9044 0.115 Uiso calc PR 0.388(8) B 2 H
C13 0.0872(3) 0.61291(12) 0.9502(2) 0.0627(8) Uani d . 1 B . C
H13A 0.1804 0.5918 0.9671 0.075 Uiso calc R 1 . . H
H13B 0.0232 0.6065 1.0091 0.075 Uiso calc R 1 . . H
C14 0.1244(3) 0.67139(11) 0.9446(2) 0.0545(7) Uani d . 1 . . C
H14A 0.0341 0.6920 0.9156 0.065 Uiso calc R 1 B . H
H14B 0.1620 0.6850 1.0189 0.065 Uiso calc R 1 . . H
C15 0.3820(3) 0.88045(11) 0.6963(2) 0.0491(7) Uani d . 1 . . C
C16 0.3321(5) 0.93209(13) 0.7475(3) 0.0909(12) Uani d . 1 . . C
H16A 0.4205 0.9534 0.7746 0.136 Uiso calc R 1 . . H
H16B 0.2762 0.9235 0.8090 0.136 Uiso calc R 1 . . H
H16C 0.2678 0.9524 0.6917 0.136 Uiso calc R 1 . . H
C17 0.5892(3) 0.92188(12) 0.4796(2) 0.0565(8) Uani d . 1 . . C
C18 0.6418(3) 0.86648(11) 0.4488(2) 0.0562(7) Uani d . 1 . . C
H18A 0.5546 0.8423 0.4332 0.067 Uiso calc R 1 . . H
H18B 0.6928 0.8688 0.3818 0.067 Uiso calc R 1 . . H
C19 0.7862(3) 0.79206(12) 0.5345(2) 0.0474(7) Uani d . 1 . . C
C20 0.8863(3) 0.77351(14) 0.6275(2) 0.0596(8) Uani d . 1 . . C
H20 0.9182 0.7971 0.6865 0.072 Uiso calc R 1 . . H
C21 0.9361(3) 0.72145(15) 0.6311(2) 0.0676(9) Uani d . 1 . . C
H21 1.0010 0.7096 0.6937 0.081 Uiso calc R 1 . . H
C22 0.8928(3) 0.68475(13) 0.5431(2) 0.0576(8) Uani d . 1 . . C
C23 0.9453(4) 0.63017(15) 0.5432(3) 0.0792(10) Uani d . 1 . . C
H23 1.0104 0.6171 0.6045 0.095 Uiso calc R 1 . . H
C24 0.9018(4) 0.59705(15) 0.4555(4) 0.0864(11) Uani d . 1 . . C
H24 0.9384 0.5615 0.4561 0.104 Uiso calc R 1 . . H
C25 0.8027(4) 0.61562(14) 0.3641(3) 0.0772(10) Uani d . 1 . . C
H25 0.7725 0.5922 0.3044 0.093 Uiso calc R 1 . . H
C26 0.7496(3) 0.66718(12) 0.3608(2) 0.0586(8) Uani d . 1 . . C
H26 0.6832 0.6788 0.2988 0.070 Uiso calc R 1 . . H
C27 0.7929(3) 0.70370(12) 0.4497(2) 0.0469(7) Uani d . 1 . . C
C28 0.7397(3) 0.75777(11) 0.4474(2) 0.0471(7) Uani d . 1 . . C
H28 0.6728 0.7701 0.3864 0.057 Uiso calc R 1 . . H

loop_
_atom_site_aniso_label
_atom_site_aniso_U_11
_atom_site_aniso_U_22
_atom_site_aniso_U_33
_atom_site_aniso_U_12
_atom_site_aniso_U_13
_atom_site_aniso_U_23
N1 0.0525(14) 0.0482(14) 0.0541(14) -0.0084(11) 0.0106(12) 0.0005(11)
N2 0.0649(16) 0.0466(15) 0.0624(15) -0.0056(12) 0.0214(14) -0.0050(12)
O1 0.0475(11) 0.0638(13) 0.0592(12) 0.0027(9) 0.0237(10) 0.0096(10)
O2 0.0604(12) 0.0572(13) 0.0571(12) 0.0078(10) 0.0303(10) 0.0082(9)
O5 0.0665(14) 0.0719(16) 0.0728(15) -0.0080(11) 0.0146(12) 0.0007(11)
O6 0.0870(16) 0.0596(14) 0.0892(16) -0.0031(12) 0.0388(13) 0.0098(12)
O7 0.0509(12) 0.0647(14) 0.0553(12) -0.0042(10) 0.0006(10) -0.0084(10)
C1 0.0326(14) 0.0572(18) 0.0425(15) 0.0020(13) 0.0063(12) 0.0037(13)
C2 0.0471(16) 0.072(2) 0.0440(16) -0.0028(15) 0.0165(14) -0.0019(15)
C3 0.0516(17) 0.060(2) 0.0498(17) 0.0023(14) 0.0100(15) -0.0081(14)
C4 0.0411(15) 0.0532(18) 0.0397(15) -0.0014(13) 0.0028(13) -0.0039(13)
C5 0.0385(15) 0.0569(18) 0.0414(15) 0.0013(13) 0.0091(12) 0.0009(13)
C6 0.0345(14) 0.0531(18) 0.0412(15) 0.0042(12) 0.0051(12) 0.0020(13)
C7 0.0614(18) 0.066(2) 0.0532(17) -0.0029(15) 0.0277(15) 0.0028(15)
O3 0.199(9) 0.081(6) 0.069(5) -0.075(5) 0.030(5) -0.004(4)
O4 0.173(7) 0.067(5) 0.126(6) -0.040(4) 0.088(5) -0.015(4)
C8 0.082(3) 0.077(3) 0.076(2) 0.002(2) 0.038(2) -0.0052(19)
C9 0.124(5) 0.112(4) 0.100(6) -0.015(4) 0.042(4) -0.003(3)
C10 0.088(5) 0.082(6) 0.083(4) 0.002(4) 0.022(3) 0.005(4)
C11 0.130(10) 0.103(9) 0.102(8) -0.024(8) 0.046(6) 0.006(6)
C12 0.103(3) 0.082(3) 0.110(3) -0.023(2) 0.046(3) -0.011(2)
O3' 0.098(7) 0.066(8) 0.061(7) 0.038(7) -0.009(5) -0.001(5)
O4' 0.061(5) 0.054(6) 0.088(5) -0.013(4) 0.026(4) 0.012(4)
C8' 0.082(3) 0.077(3) 0.076(2) 0.002(2) 0.038(2) -0.0052(19)
C9' 0.124(5) 0.112(4) 0.100(6) -0.015(4) 0.042(4) -0.003(3)
C10' 0.088(5) 0.082(6) 0.083(4) 0.002(4) 0.022(3) 0.005(4)
C11' 0.158(17) 0.074(10) 0.090(11) 0.048(10) 0.088(11) 0.028(8)
C12' 0.103(3) 0.082(3) 0.110(3) -0.023(2) 0.046(3) -0.011(2)
C13 0.0599(19) 0.076(2) 0.0560(19) -0.0001(16) 0.0208(16) 0.0126(16)
C14 0.0474(16) 0.076(2) 0.0437(16) 0.0008(15) 0.0187(14) 0.0057(14)
C15 0.0502(16) 0.0542(18) 0.0422(15) -0.0032(13) 0.0031(14) -0.0056(13)
C16 0.140(3) 0.057(2) 0.085(2) -0.003(2) 0.050(2) -0.0057(18)
C17 0.0567(19) 0.055(2) 0.0595(19) -0.0059(15) 0.0127(16) -0.0008(15)
C18 0.0612(19) 0.0569(19) 0.0514(17) -0.0028(15) 0.0109(15) -0.0003(14)
C19 0.0382(15) 0.0626(19) 0.0430(16) -0.0028(14) 0.0110(13) 0.0006(14)
C20 0.0502(18) 0.090(2) 0.0380(16) -0.0067(17) 0.0030(14) -0.0065(16)
C21 0.0547(19) 0.100(3) 0.0456(18) 0.0102(18) -0.0017(15) 0.0136(18)
C22 0.0490(17) 0.078(2) 0.0469(18) 0.0073(16) 0.0103(15) 0.0107(16)
C23 0.073(2) 0.088(3) 0.076(2) 0.024(2) 0.0053(19) 0.022(2)
C24 0.091(3) 0.073(2) 0.097(3) 0.023(2) 0.019(2) 0.004(2)
C25 0.084(3) 0.073(2) 0.077(2) 0.008(2) 0.017(2) -0.0084(19)
C26 0.0559(18) 0.067(2) 0.0532(18) 0.0080(16) 0.0085(15) 0.0009(15)
C27 0.0365(15) 0.0636(19) 0.0425(16) 0.0019(14) 0.0123(13) 0.0020(14)
C28 0.0372(15) 0.064(2) 0.0398(15) -0.0014(13) 0.0050(12) 0.0031(14)

loop_
_atom_type_symbol
_atom_type_description
_atom_type_scat_dispersion_real
_atom_type_scat_dispersion_imag
_atom_type_scat_source
C C 0.0033 0.0016 'International Tables Vol C Tables 4.2.6.8 and 6.1.1.4'
H H 0.0000 0.0000 'International Tables Vol C Tables 4.2.6.8 and 6.1.1.4'
N N 0.0061 0.0033 'International Tables Vol C Tables 4.2.6.8 and 6.1.1.4'
O O 0.0106 0.0060 'International Tables Vol C Tables 4.2.6.8 and 6.1.1.4'

loop_
_geom_angle_atom_site_label_1
_geom_angle_atom_site_label_2
_geom_angle_atom_site_label_3
_geom_angle
C15 N1 N2 119.3(2)
C17 N2 N1 118.8(2)
C17 N2 H2 120.6
N1 N2 H2 120.6
C1 O1 C14 117.2(2)
C6 O2 C7 118.8(2)
C12 O5 C13 114.5(3)
C19 O7 C18 116.8(2)
O1 C1 C2 125.7(2)
O1 C1 C6 115.0(2)
C2 C1 C6 119.4(2)
C1 C2 C3 120.6(2)
C1 C2 H2A 119.7
C3 C2 H2A 119.7
C2 C3 C4 121.1(3)
C2 C3 H3 119.4
C4 C3 H3 119.4
C3 C4 C5 117.6(2)
C3 C4 C15 121.7(2)
C5 C4 C15 120.7(2)
C6 C5 C4 121.7(2)
C6 C5 H5 119.2
C4 C5 H5 119.2
O2 C6 C5 126.2(2)
O2 C6 C1 114.2(2)
C5 C6 C1 119.6(2)
O2 C7 C8 106.6(2)
O2 C7 H7A 110.4
C8 C7 H7A 110.4
O2 C7 H7B 110.4
C8 C7 H7B 110.4
H7A C7 H7B 108.6
C9 O3 C8 119.6(8)
C10 O4 C11 112.1(8)
O3 C8 C7 113.6(5)
O3 C8 H8A 108.8
C7 C8 H8A 108.8
O3 C8 H8B 108.8
C7 C8 H8B 108.8
H8A C8 H8B 107.7
O3 C9 C10 118.7(7)
O3 C9 H9A 107.6
C10 C9 H9A 107.6
O3 C9 H9B 107.6
C10 C9 H9B 107.6
H9A C9 H9B 107.1
O4 C10 C9 108.0(6)
O4 C10 H10A 110.1
C9 C10 H10A 110.1
O4 C10 H10B 110.1
C9 C10 H10B 110.1
H10A C10 H10B 108.4
O4 C11 C12 111.2(8)
O4 C11 H11A 109.4
C12 C11 H11A 109.4
O4 C11 H11B 109.4
C12 C11 H11B 109.4
H11A C11 H11B 108.0
O5 C12 C11 115.2(7)
O5 C12 H12A 108.5
C11 C12 H12A 108.5
O5 C12 H12B 108.5
C11 C12 H12B 108.5
H12A C12 H12B 107.5
C10' O4' C11' 113.4(9)
O3' C9' C10' 112.9(10)
O3' C9' H9'A 109.0
C10' C9' H9'A 109.0
O3' C9' H9'B 109.0
C10' C9' H9'B 109.0
H9'A C9' H9'B 107.8
O4' C10' C9' 109.6(9)
O4' C10' H10C 109.7
C9' C10' H10C 109.7
O4' C10' H10D 109.7
C9' C10' H10D 109.7
H10C C10' H10D 108.2
O4' C11' H11C 108.9
O4' C11' H11D 108.9
H11C C11' H11D 107.8
O5 C13 C14 108.3(2)
O5 C13 H13A 110.0
C14 C13 H13A 110.0
O5 C13 H13B 110.0
C14 C13 H13B 110.0
H13A C13 H13B 108.4
O1 C14 C13 107.0(2)
O1 C14 H14A 110.3
C13 C14 H14A 110.3
O1 C14 H14B 110.3
C13 C14 H14B 110.3
H14A C14 H14B 108.6
N1 C15 C4 115.5(2)
N1 C15 C16 125.3(3)
C4 C15 C16 119.2(2)
C15 C16 H16A 109.5
C15 C16 H16B 109.5
H16A C16 H16B 109.5
C15 C16 H16C 109.5
H16A C16 H16C 109.5
H16B C16 H16C 109.5
O6 C17 N2 120.9(3)
O6 C17 C18 121.5(3)
N2 C17 C18 117.6(3)
O7 C18 C17 108.7(2)
O7 C18 H18A 109.9
C17 C18 H18A 109.9
O7 C18 H18B 109.9
C17 C18 H18B 109.9
H18A C18 H18B 108.3
C28 C19 O7 125.2(3)
C28 C19 C20 120.2(3)
O7 C19 C20 114.6(3)
C21 C20 C19 120.0(3)
C21 C20 H20 120.0
C19 C20 H20 120.0
C20 C21 C22 121.9(3)
C20 C21 H21 119.1
C22 C21 H21 119.1
C21 C22 C27 117.8(3)
C21 C22 C23 123.4(3)
C27 C22 C23 118.9(3)
C24 C23 C22 120.7(3)
C24 C23 H23 119.6
C22 C23 H23 119.6
C23 C24 C25 120.4(3)
C23 C24 H24 119.8
C25 C24 H24 119.8
C26 C25 C24 120.8(3)
C26 C25 H25 119.6
C24 C25 H25 119.6
C25 C26 C27 121.1(3)
C25 C26 H26 119.4
C27 C26 H26 119.4
C28 C27 C26 121.9(3)
C28 C27 C22 119.9(3)
C26 C27 C22 118.1(3)
C19 C28 C27 120.1(3)
C19 C28 H28 119.9
C27 C28 H28 119.9

loop_
_geom_bond_atom_site_label_1
_geom_bond_atom_site_label_2
_geom_bond_distance
N1 C15 1.279(3)
N1 N2 1.384(3)
N2 C17 1.343(3)
N2 H2 0.8600
O1 C1 1.362(3)
O1 C14 1.438(3)
O2 C6 1.360(3)
O2 C7 1.428(3)
O5 C12 1.411(4)
O5 C13 1.415(3)
O6 C17 1.233(3)
O7 C19 1.376(3)
O7 C18 1.424(3)
C1 C2 1.373(4)
C1 C6 1.408(3)
C2 C3 1.383(4)
C2 H2A 0.9300
C3 C4 1.386(4)
C3 H3 0.9300
C4 C5 1.408(3)
C4 C15 1.474(4)
C5 C6 1.366(3)
C5 H5 0.9300
C7 C8 1.498(4)
C7 H7A 0.9700
C7 H7B 0.9700
O3 C9 1.363(7)
O3 C8 1.394(7)
O4 C10 1.421(7)
O4 C11 1.426(8)
C8 H8A 0.9700
C8 H8B 0.9700
C9 C10 1.463(7)
C9 H9A 0.9700
C9 H9B 0.9700
C10 H10A 0.9700
C10 H10B 0.9700
C11 C12 1.471(8)
C11 H11A 0.9700
C11 H11B 0.9700
C12 H12A 0.9700
C12 H12B 0.9700
O3' C9' 1.393(9)
O4' C10' 1.422(9)
O4' C11' 1.422(9)
C9' C10' 1.493(9)
C9' H9'A 0.9700
C9' H9'B 0.9700
C10' H10C 0.9700
C10' H10D 0.9700
C11' H11C 0.9700
C11' H11D 0.9700
C13 C14 1.478(4)
C13 H13A 0.9700
C13 H13B 0.9700
C14 H14A 0.9700
C14 H14B 0.9700
C15 C16 1.499(4)
C16 H16A 0.9600
C16 H16B 0.9600
C16 H16C 0.9600
C17 C18 1.500(4)
C18 H18A 0.9700
C18 H18B 0.9700
C19 C28 1.363(4)
C19 C20 1.407(4)
C20 C21 1.352(4)
C20 H20 0.9300
C21 C22 1.403(4)
C21 H21 0.9300
C22 C27 1.413(4)
C22 C23 1.419(4)
C23 C24 1.346(5)
C23 H23 0.9300
C24 C25 1.389(5)
C24 H24 0.9300
C25 C26 1.350(4)
C25 H25 0.9300
C26 C27 1.408(4)
C26 H26 0.9300
C27 C28 1.408(4)
C28 H28 0.9300

loop_
_geom_hbond_atom_site_label_D
_geom_hbond_atom_site_label_H
_geom_hbond_atom_site_label_A
_geom_hbond_site_symmetry_A
_geom_hbond_distance_DH
_geom_hbond_distance_HA
_geom_hbond_distance_DA
_geom_hbond_angle_DHA
N2 H2 O6 3_676 0.86 2.15 2.963(3) 157

loop_
_geom_torsion_atom_site_label_1
_geom_torsion_atom_site_label_2
_geom_torsion_atom_site_label_3
_geom_torsion_atom_site_label_4
_geom_torsion
_geom_torsion_publ_flag
C15 N1 N2 C17 177.2(2) ?
C14 O1 C1 C2 10.0(4) ?
C14 O1 C1 C6 -168.9(2) ?
O1 C1 C2 C3 -178.8(2) ?
C6 C1 C2 C3 0.1(4) ?
C1 C2 C3 C4 0.2(4) ?
C2 C3 C4 C5 0.0(4) ?
C2 C3 C4 C15 -179.2(2) ?
C3 C4 C5 C6 -0.6(4) ?
C15 C4 C5 C6 178.6(2) ?
C7 O2 C6 C5 -3.9(4) ?
C7 O2 C6 C1 176.5(2) ?
C4 C5 C6 O2 -178.7(2) ?
C4 C5 C6 C1 0.9(4) ?
O1 C1 C6 O2 -2.0(3) y
C2 C1 C6 O2 179.0(2) ?
O1 C1 C6 C5 178.3(2) ?
C2 C1 C6 C5 -0.7(4) ?
C6 O2 C7 C8 -174.9(2) ?
C9 O3 C8 C7 -124.3(9) ?
O2 C7 C8 O3 74.0(5) y
C8 O3 C9 C10 66.6(15) ?
C11 O4 C10 C9 168.5(8) ?
O3 C9 C10 O4 151.1(11) y
C10 O4 C11 C12 94.5(12) ?
C13 O5 C12 C11 -70.7(7) ?
O4 C11 C12 O5 -77.4(11) y
C11' O4' C10' C9' 171.9(13) ?
O3' C9' C10' O4' 78.8(18) y
C12 O5 C13 C14 171.9(2) ?
C1 O1 C14 C13 166.8(2) ?
O5 C13 C14 O1 -69.8(3) y
N2 N1 C15 C4 -179.9(2) y
N2 N1 C15 C16 -0.3(4) ?
C3 C4 C15 N1 -176.5(2) ?
C5 C4 C15 N1 4.3(4) ?
C3 C4 C15 C16 3.8(4) ?
C5 C4 C15 C16 -175.3(3) ?
N1 N2 C17 O6 174.6(2) ?
N1 N2 C17 C18 -3.5(4) y
C19 O7 C18 C17 170.1(2) ?
O6 C17 C18 O7 115.6(3) ?
N2 C17 C18 O7 -66.3(3) ?
C18 O7 C19 C28 1.7(3) ?
C18 O7 C19 C20 -179.2(2) ?
C28 C19 C20 C21 -0.3(4) ?
O7 C19 C20 C21 -179.5(3) ?
C19 C20 C21 C22 1.0(4) ?
C20 C21 C22 C27 -0.7(4) ?
C20 C21 C22 C23 178.8(3) ?
C21 C22 C23 C24 -178.9(3) ?
C27 C22 C23 C24 0.6(5) ?
C22 C23 C24 C25 -1.1(5) ?
C23 C24 C25 C26 0.8(5) ?
C24 C25 C26 C27 0.0(5) ?
C25 C26 C27 C28 179.4(3) ?
C25 C26 C27 C22 -0.5(4) ?
C21 C22 C27 C28 -0.2(4) ?
C23 C22 C27 C28 -179.7(3) ?
C21 C22 C27 C26 179.7(3) ?
C23 C22 C27 C26 0.2(4) ?
O7 C19 C28 C27 178.5(2) ?
C20 C19 C28 C27 -0.6(4) ?
C26 C27 C28 C19 -179.0(2) ?
C22 C27 C28 C19 0.9(4) ?
